data_7009736
loop_
_publ_author_name
'Burrows, Andrew D.'
'Harrington, Ross W.'
'Mahon, Mary F.'
'Price, Caroline E.'

_publ_section_title
;
 The influence of hydrogen bonding on the structure of zinc
 co-ordination polymers&#x200A;&#x2020;
;
_journal_issue 21
_journal_name_full 'Journal of the Chemical Society, Dalton Transactions'
_journal_page_first 3845
_journal_paper_doi 10.1039/b003210g
_journal_year 2000
_chemical_formula_sum 'C10 H12 N4 O4 S2 Zn'
_chemical_formula_weight 381.73
_chemical_melting_point ?
_chemical_name_systematic
;
  ?
;
_space_group_IT_number 19
_symmetry_cell_setting orthorhombic
_symmetry_space_group_name_Hall 'P 2ac 2ab'
_symmetry_space_group_name_H-M 'P 21 21 21'
_atom_sites_solution_hydrogens geom
_atom_sites_solution_primary direct
_atom_sites_solution_secondary difmap
_audit_creation_method SHELXL-97
_cell_angle_alpha 90.00
_cell_angle_beta 90.00
_cell_angle_gamma 90.00
_cell_formula_units_Z 4
_cell_length_a 8.307(2)
_cell_length_b 10.919(2)
_cell_length_c 15.890(2)
_cell_measurement_reflns_used 25
_cell_measurement_temperature 293(2)
_cell_measurement_theta_max 18
_cell_measurement_theta_min 12
_cell_volume 1441.3(5)
_computing_molecular_graphics 'ORTEX (P.McArdle, 1995)'
_computing_publication_material 'SHELXL-97/2 (Sheldrick,1997)'
_computing_structure_refinement 'SHELXL-97 (Sheldrick, 1997)'
_computing_structure_solution 'SHELXS-97 (Sheldrick, 1990)'
_diffrn_ambient_temperature 293(2)
_diffrn_measured_fraction_theta_full 0.999
_diffrn_measured_fraction_theta_max 0.999
_diffrn_measurement_device_type '4-circle diffractometer'
_diffrn_measurement_method 'scintillation counter'
_diffrn_radiation_monochromator graphite
_diffrn_radiation_source 'fine-focus sealed tube'
_diffrn_radiation_type MoK\a
_diffrn_radiation_wavelength 0.71069
_diffrn_reflns_av_R_equivalents 0.0104
_diffrn_reflns_av_sigmaI/netI 0.0232
_diffrn_reflns_limit_h_max 9
_diffrn_reflns_limit_h_min 0
_diffrn_reflns_limit_k_max 12
_diffrn_reflns_limit_k_min 0
_diffrn_reflns_limit_l_max 18
_diffrn_reflns_limit_l_min 0
_diffrn_reflns_number 1488
_diffrn_reflns_theta_full 24.96
_diffrn_reflns_theta_max 24.96
_diffrn_reflns_theta_min 2.26
_exptl_absorpt_coefficient_mu 2.013
_exptl_crystal_colour Colourless
_exptl_crystal_density_diffrn 1.759
_exptl_crystal_density_method 'not measured'
_exptl_crystal_description Parallelepiped
_exptl_crystal_F_000 776
_exptl_crystal_size_max 0.20
_exptl_crystal_size_mid 0.20
_exptl_crystal_size_min 0.20
_refine_diff_density_max 0.339
_refine_diff_density_min -0.367
_refine_diff_density_rms 0.062
_refine_ls_abs_structure_details 'Flack H D (1983), Acta Cryst. A39, 876-881'
_refine_ls_abs_structure_Flack 0.022(13)
_refine_ls_extinction_coef 0.0226(16)
_refine_ls_extinction_expression Fc^*^=kFc[1+0.001xFc^2^\l^3^/sin(2\q)]^-1/4^
_refine_ls_extinction_method SHELXL
_refine_ls_goodness_of_fit_ref 0.689
_refine_ls_hydrogen_treatment mixed
_refine_ls_matrix_type full
_refine_ls_number_parameters 223
_refine_ls_number_reflns 1467
_refine_ls_number_restraints 12
_refine_ls_restrained_S_all 0.686
_refine_ls_R_factor_all 0.0237
_refine_ls_R_factor_gt 0.0214
_refine_ls_shift/su_max 0.005
_refine_ls_shift/su_mean 0.000
_refine_ls_structure_factor_coef Fsqd
_refine_ls_weighting_details 'calc w=1/[\s^2^(Fo^2^)+(0.0747P)^2^+0.3398P] where P=(Fo^2^+2Fc^2^)/3'
_refine_ls_weighting_scheme calc
_refine_ls_wR_factor_gt 0.0573
_refine_ls_wR_factor_ref 0.0591
_reflns_number_gt 1391
_reflns_number_total 1467
_reflns_threshold_expression >2sigma(I)
_cod_data_source_file b003210g.txt
_cod_data_source_block compound6
_cod_depositor_comments
;
The following automatic conversions were performed:
'_symmetry_cell_setting' value 'Orthorhombic' changed to 'orthorhombic'
according to '/home/adriana/struct/CIF-dictionaries/cif_core.dic'
dictionary named 'cif_core.dic' version 2.4.1 from 2010-06-29.

Automatic conversion script
Id: cif_fix_enum 1555 2011-01-17 13:19:09Z saulius 

The following automatic conversions were performed:
'_atom_site_symetry_multiplicity' tag replaced with
'_atom_site_symmetry_multiplicity'.

Automatic conversion script
Id: cif_correct_tags 1440 2010-10-19 06:21:57Z saulius 

'_chemical_melting_point' value '-999.0' was changed to '?' -
the original value is obviously fake.

2011-02-21 adriana 
;
_cod_original_sg_symbol_H-M P212121
_cod_database_code 7009736

loop_
_symmetry_equiv_pos_as_xyz
'x, y, z'
'-x+1/2, -y, z+1/2'
'-x, y+1/2, -z+1/2'
'x+1/2, -y+1/2, -z'

loop_
_atom_site_label
_atom_site_type_symbol
_atom_site_fract_x
_atom_site_fract_y
_atom_site_fract_z
_atom_site_U_iso_or_equiv
_atom_site_adp_type
_atom_site_occupancy
_atom_site_symmetry_multiplicity
_atom_site_calc_flag
_atom_site_refinement_flags
_atom_site_disorder_assembly
_atom_site_disorder_group
Zn1 Zn -0.19302(4) -0.09882(3) -0.33602(2) 0.02206(15) Uani 1 1 d . . .
S1 S -0.08559(15) -0.21799(9) -0.44425(5) 0.0438(3) Uani 1 1 d . . .
S2 S -0.03408(10) 0.01629(7) -0.24764(6) 0.0308(2) Uani 1 1 d . . .
O1 O -0.2756(3) -0.2364(2) -0.26562(14) 0.0280(5) Uani 1 1 d . . .
O2 O -0.4139(3) -0.10998(19) -0.18282(14) 0.0299(5) Uani 1 1 d . . .
O3 O -0.5929(3) -0.3593(2) -0.20664(14) 0.0298(5) Uani 1 1 d . . .
O4 O -0.6306(3) -0.5092(2) -0.11308(14) 0.0382(6) Uani 1 1 d . . .
N1 N -0.2194(5) -0.0543(3) -0.54620(19) 0.0474(9) Uani 1 1 d D . .
H1A H -0.292(4) -0.025(3) -0.5099(19) 0.053(13) Uiso 1 1 d D . .
H1B H -0.196(6) -0.014(3) -0.5933(17) 0.078(17) Uiso 1 1 d D . .
N2 N -0.0485(5) -0.1886(4) -0.60627(19) 0.0502(9) Uani 1 1 d D . .
H2A H -0.014(6) -0.2644(17) -0.596(2) 0.071(17) Uiso 1 1 d D . .
H2B H -0.082(6) -0.164(4) -0.6567(12) 0.067(15) Uiso 1 1 d D . .
N3 N 0.1423(4) -0.1876(3) -0.2358(2) 0.0390(8) Uani 1 1 d D . .
H3A H 0.050(2) -0.229(3) -0.240(3) 0.043(12) Uiso 1 1 d D . .
H3B H 0.234(2) -0.228(3) -0.226(3) 0.038(11) Uiso 1 1 d D . .
N4 N 0.2753(3) -0.0063(3) -0.2213(2) 0.0313(7) Uani 1 1 d D . .
H4A H 0.276(4) 0.0745(5) -0.229(2) 0.032(10) Uiso 1 1 d D . .
H4B H 0.3691(18) -0.044(2) -0.213(2) 0.028(10) Uiso 1 1 d D . .
C1 C -0.1233(4) -0.1476(3) -0.5389(2) 0.0305(8) Uani 1 1 d . . .
C2 C 0.1410(4) -0.0669(3) -0.23482(19) 0.0240(7) Uani 1 1 d . . .
C3 C -0.3407(4) -0.2057(3) -0.19487(19) 0.0200(6) Uani 1 1 d . . .
C4 C -0.3027(4) -0.2906(3) -0.12320(17) 0.0209(6) Uani 1 1 d . . .
C5 C -0.1609(4) -0.2661(3) -0.0800(2) 0.0332(8) Uani 1 1 d . . .
H5 H -0.0983 -0.1990 -0.0953 0.040 Uiso 1 1 calc R . .
C6 C -0.1123(4) -0.3405(4) -0.0146(2) 0.0433(9) Uani 1 1 d . . .
H6 H -0.0168 -0.3241 0.0139 0.052 Uiso 1 1 calc R . .
C7 C -0.2061(5) -0.4392(4) 0.0084(2) 0.0436(10) Uani 1 1 d . . .
H7 H -0.1734 -0.4897 0.0523 0.052 Uiso 1 1 calc R . .
C8 C -0.3474(5) -0.4632(3) -0.0332(2) 0.0339(8) Uani 1 1 d . . .
H8 H -0.4102 -0.5296 -0.0168 0.041 Uiso 1 1 calc R . .
C9 C -0.3977(4) -0.3898(3) -0.09929(19) 0.0221(6) Uani 1 1 d . . .
C10 C -0.5512(4) -0.4184(3) -0.14426(18) 0.0225(6) Uani 1 1 d . . .

loop_
_atom_site_aniso_label
_atom_site_aniso_U_11
_atom_site_aniso_U_22
_atom_site_aniso_U_33
_atom_site_aniso_U_23
_atom_site_aniso_U_13
_atom_site_aniso_U_12
Zn1 0.0222(2) 0.0235(2) 0.0206(2) 0.00139(14) 0.00011(14) 0.00209(14)
S1 0.0664(7) 0.0411(5) 0.0239(4) 0.0003(4) 0.0074(5) 0.0274(5)
S2 0.0238(4) 0.0225(4) 0.0460(5) -0.0056(4) -0.0070(4) 0.0023(3)
O1 0.0403(14) 0.0232(11) 0.0206(11) 0.0008(9) 0.0085(11) -0.0009(10)
O2 0.0338(12) 0.0243(11) 0.0316(11) 0.0006(10) 0.0011(10) 0.0055(11)
O3 0.0285(12) 0.0293(11) 0.0317(13) 0.0013(10) -0.0090(11) -0.0022(10)
O4 0.0416(14) 0.0496(15) 0.0232(12) 0.0032(11) -0.0018(11) -0.0271(13)
N1 0.061(2) 0.055(2) 0.0266(16) 0.0130(15) 0.0087(17) 0.0183(19)
N2 0.057(2) 0.068(2) 0.0250(16) -0.0007(16) 0.0108(17) 0.013(2)
N3 0.0334(17) 0.0243(14) 0.059(2) 0.0009(15) -0.0068(16) 0.0051(13)
N4 0.0230(15) 0.0348(16) 0.0362(15) 0.0092(13) -0.0054(12) -0.0008(13)
C1 0.0337(19) 0.0344(17) 0.0234(16) -0.0005(14) 0.0052(14) -0.0015(16)
C2 0.0245(16) 0.0263(16) 0.0212(15) 0.0024(13) 0.0001(12) 0.0011(13)
C3 0.0206(14) 0.0179(13) 0.0216(14) -0.0010(12) 0.0006(12) -0.0054(13)
C4 0.0195(14) 0.0252(15) 0.0179(13) -0.0022(12) 0.0024(12) 0.0016(14)
C5 0.0278(18) 0.0357(17) 0.0361(18) -0.0027(16) -0.0028(16) -0.0051(16)
C6 0.034(2) 0.053(2) 0.043(2) -0.0020(18) -0.0204(18) 0.002(2)
C7 0.053(2) 0.047(2) 0.0308(18) 0.0081(17) -0.0176(19) 0.008(2)
C8 0.048(2) 0.0280(16) 0.0262(16) 0.0069(14) -0.0038(17) -0.0024(17)
C9 0.0230(15) 0.0248(15) 0.0185(14) -0.0006(12) 0.0011(13) 0.0007(14)
C10 0.0247(15) 0.0231(14) 0.0198(14) -0.0041(12) 0.0030(13) -0.0020(13)

loop_
_atom_type_symbol
_atom_type_description
_atom_type_scat_dispersion_real
_atom_type_scat_dispersion_imag
_atom_type_scat_source
C C 0.0033 0.0016 'International Tables Vol C Tables 4.2.6.8 and 6.1.1.4'
H H 0.0000 0.0000 'International Tables Vol C Tables 4.2.6.8 and 6.1.1.4'
N N 0.0061 0.0033 'International Tables Vol C Tables 4.2.6.8 and 6.1.1.4'
S S 0.1246 0.1234 'International Tables Vol C Tables 4.2.6.8 and 6.1.1.4'
O O 0.0106 0.0060 'International Tables Vol C Tables 4.2.6.8 and 6.1.1.4'
Zn Zn 0.2839 1.4301 'International Tables Vol C Tables 4.2.6.8 and 6.1.1.4'

loop_
_geom_angle_atom_site_label_1
_geom_angle_atom_site_label_2
_geom_angle_atom_site_label_3
_geom_angle
_geom_angle_site_symmetry_1
_geom_angle_site_symmetry_3
_geom_angle_publ_flag
O4 Zn1 O1 110.74(11) 3_454 . ?
O4 Zn1 S2 114.35(8) 3_454 . ?
O1 Zn1 S2 105.46(7) . . ?
O4 Zn1 S1 105.26(7) 3_454 . ?
O1 Zn1 S1 97.17(7) . . ?
S2 Zn1 S1 122.33(4) . . ?
C1 S1 Zn1 109.01(12) . . ?
C2 S2 Zn1 105.55(11) . . ?
C3 O1 Zn1 115.90(18) . . ?
C10 O4 Zn1 127.9(2) . 3_444 ?
N1 C1 N2 118.9(3) . . ?
N1 C1 S1 122.8(3) . . ?
N2 C1 S1 118.3(3) . . ?
N4 C2 N3 119.9(3) . . ?
N4 C2 S2 118.0(2) . . ?
N3 C2 S2 122.1(3) . . ?
O2 C3 O1 124.4(3) . . ?
O2 C3 C4 120.8(3) . . ?
O1 C3 C4 114.3(3) . . ?
C5 C4 C9 119.7(3) . . ?
C5 C4 C3 115.7(3) . . ?
C9 C4 C3 124.6(3) . . ?
C6 C5 C4 120.5(3) . . ?
C5 C6 C7 119.6(3) . . ?
C8 C7 C6 120.4(3) . . ?
C7 C8 C9 120.8(3) . . ?
C8 C9 C4 119.1(3) . . ?
C8 C9 C10 119.9(3) . . ?
C4 C9 C10 121.0(3) . . ?
O3 C10 O4 124.6(3) . . ?
O3 C10 C9 121.0(3) . . ?
O4 C10 C9 114.4(3) . . ?

loop_
_geom_bond_atom_site_label_1
_geom_bond_atom_site_label_2
_geom_bond_distance
_geom_bond_site_symmetry_2
_geom_bond_publ_flag
Zn1 O4 1.939(2) 3_454 ?
Zn1 O1 1.995(2) . ?
Zn1 S2 2.3011(9) . ?
Zn1 S1 2.3339(9) . ?
S1 C1 1.717(3) . ?
S2 C2 1.727(3) . ?
O1 C3 1.292(4) . ?
O2 C3 1.225(4) . ?
O3 C10 1.232(4) . ?
O4 C10 1.289(4) . ?
O4 Zn1 1.939(2) 3_444 ?
N1 C1 1.299(5) . ?
N2 C1 1.317(4) . ?
N3 C2 1.319(4) . ?
N4 C2 1.314(4) . ?
C3 C4 1.502(4) . ?
C4 C5 1.390(5) . ?
C4 C9 1.393(4) . ?
C5 C6 1.380(5) . ?
C6 C7 1.379(6) . ?
C7 C8 1.372(6) . ?
C8 C9 1.386(4) . ?
C9 C10 1.495(4) . ?
